data_7240072
loop_
_publ_author_name
'Benjamin, Helen'
'Richardson, Jonathan G.'
'Moggach, Stephen A.'
'Afanasjevs, Sergejs'
'Warren, Lisette'
'Warren, Mark R.'
'Allan, David R.'
'Morrison, Carole A.'
'Kamenev, Konstantin V.'
'Robertson, Neil'

_publ_section_title
;
 Pressure-induced non-innocence in bis(1,2-dionedioximato)Pt(ii)
 complexes: an experimental and theoretical study of their insulator-metal
 transitions.
;
_journal_issue 12
_journal_name_full 'Physical chemistry chemical physics : PCCP'
_journal_page_first 6677
_journal_page_last 6689
_journal_paper_doi 10.1039/c9cp06749c
_journal_volume 22
_journal_year 2020
_chemical_formula_moiety 'C12 H10 N4 O4 Pt1'
_chemical_formula_sum 'C12 H10 N4 O4 Pt'
_chemical_formula_weight 469.33
_space_group_IT_number 72
_space_group_name_Hall '-I 2 2c'
_space_group_name_H-M_alt 'I b a m'
_symmetry_cell_setting orthorhombic
_symmetry_space_group_name_Hall '-I 2 2c'
_symmetry_space_group_name_H-M 'I b a m'
_atom_sites_solution_hydrogens difmap
_atom_sites_solution_primary direct
_audit_creation_date 2019-12-04
_audit_creation_method CRYSTALS_ver_14.61_build_6720
_audit_update_record
;
2019-12-10 deposited with the CCDC.	2020-03-05 downloaded from the CCDC.
;
_cell_angle_alpha 90
_cell_angle_beta 90
_cell_angle_gamma 90
_cell_formula_units_Z 4
_cell_length_a 9.7115(8)
_cell_length_b 20.570(13)
_cell_length_c 6.2627(7)
_cell_measurement_reflns_used 742
_cell_measurement_temperature 293
_cell_measurement_theta_max 18
_cell_measurement_theta_min 3
_cell_volume 1251.1(8)
_computing_cell_refinement 'USER DEFINED CELL REFINEMENT'
_computing_data_collection 'USER DEFINED DATA COLLECTION'
_computing_data_reduction
; 
 CrysAlisPro (Rigaku Oxford Diffraction, 2017) 
;
_computing_molecular_graphics 'CAMERON (Watkin et al., 1996)'
_computing_publication_material 'CRYSTALS (Betteridge et al., 2003)'
_computing_structure_refinement 'CRYSTALS (Betteridge et al., 2003)'
_computing_structure_solution 'SIR92 (Altomare et al., 1994)'
_diffrn_ambient_pressure 290000
_diffrn_ambient_temperature 293
_diffrn_measured_fraction_theta_full 0.303
_diffrn_measured_fraction_theta_max 0.279
_diffrn_measurement_device Area
_diffrn_measurement_device_type Synchrotron
_diffrn_measurement_method \w
_diffrn_radiation_monochromator 'focussing mirrors'
_diffrn_radiation_type synchrotron
_diffrn_radiation_wavelength 0.48590
_diffrn_reflns_av_R_equivalents 0.059
_diffrn_reflns_limit_h_max 12
_diffrn_reflns_limit_h_min -12
_diffrn_reflns_limit_k_max 12
_diffrn_reflns_limit_k_min -12
_diffrn_reflns_limit_l_max 6
_diffrn_reflns_limit_l_min -6
_diffrn_reflns_number 1043
_diffrn_reflns_theta_full 13.219
_diffrn_reflns_theta_max 17.625
_diffrn_reflns_theta_min 1.585
_diffrn_standards_number 0
_exptl_absorpt_coefficient_mu 11.239
_exptl_absorpt_correction_T_max 0.89
_exptl_absorpt_correction_T_min 0.56
_exptl_absorpt_correction_type multi-scan
_exptl_absorpt_process_details 'DENZO/SCALEPACK (Otwinowski & Minor, 1997)'
_exptl_crystal_colour black
_exptl_crystal_density_diffrn 2.492
_exptl_crystal_density_method 'not measured'
_exptl_crystal_description needle
_exptl_crystal_F_000 880
_exptl_crystal_size_max 0.150
_exptl_crystal_size_mid 0.010
_exptl_crystal_size_min 0.010
_refine_diff_density_max 0.68
_refine_diff_density_min -0.46
_refine_ls_extinction_method None
_refine_ls_goodness_of_fit_ref 0.9557
_refine_ls_hydrogen_treatment constr
_refine_ls_matrix_type full
_refine_ls_number_parameters 70
_refine_ls_number_reflns 196
_refine_ls_number_restraints 102
_refine_ls_R_factor_all 0.0266
_refine_ls_R_factor_gt 0.0266
_refine_ls_shift/su_max 0.0109841
_refine_ls_shift/su_mean 0.0001617
_refine_ls_structure_factor_coef Fsqd
_refine_ls_weighting_details
;
 Method= Modified Sheldrick 
 w=1/[\s^2^(F^2^) + ( 0.08P)^2^ + 0.94P] 
 ,where P=(max(Fo^2^,0) + 2Fc^2^)/3 
;
_refine_ls_weighting_scheme calc
_refine_ls_wR_factor_all 0.0666
_refine_ls_wR_factor_gt 0.0666
_refine_ls_wR_factor_ref 0.0666
_reflns_limit_h_max 12
_reflns_limit_h_min 0
_reflns_limit_k_max 12
_reflns_limit_k_min 0
_reflns_limit_l_max 6
_reflns_limit_l_min 0
_reflns_number_gt 196
_reflns_number_total 197
_reflns_threshold_expression I>2.0\s(I)
_oxford_diffrn_Wilson_B_factor 2.26
_oxford_diffrn_Wilson_scale 53.70
_oxford_refine_ls_r_factor_ref 0.0266
_oxford_refine_ls_scale 0.1656(3)
_oxford_reflns_number_all 196
_oxford_structure_analysis_title 'final in Ibam'
_cod_data_source_file c9cp06749c2.cif
_cod_data_source_block PtBQD_029
_cod_depositor_comments 'Adding full bibliography for 7240068--7240076.cif.'
_cod_original_sg_symbol_Hall '-I 2 2c '
_cod_original_sg_symbol_H-M 'I b a m '
_cod_original_formula_sum 'C12 H10 N4 O4 Pt1'
_cod_database_code 7240072
_oxford_refine_reflns_threshold_expression_ref I>-3.0\s(I)

loop_
_symmetry_equiv_pos_as_xyz
x,y,z
-x,-y,-z
x+1/2,y+1/2,z+1/2
-x+1/2,-y+1/2,-z+1/2
-x+1/2,y+1/2,z
x+1/2,-y+1/2,-z
-x+1,y+1,z+1/2
x+1,-y+1,-z+1/2
x+1/2,-y+1/2,z
-x+1/2,y+1/2,-z
x+1,-y+1,z+1/2
-x+1,y+1,-z+1/2
-x,-y,z
x,y,-z
-x+1/2,-y+1/2,z+1/2
x+1/2,y+1/2,-z+1/2

loop_
_atom_site_label
_atom_site_type_symbol
_atom_site_fract_x
_atom_site_fract_y
_atom_site_fract_z
_atom_site_U_iso_or_equiv
_atom_site_occupancy
_atom_site_adp_type
_atom_site_refinement_flags_posn
_atom_site_refinement_flags_adp
_atom_site_refinement_flags_occupancy
_atom_site_disorder_assembly
_atom_site_disorder_group
_atom_site_attached_hydrogens
Pt1 Pt 0.5000 0.5000 0.5000 0.0411 1.0000 Uani S TU . . . .
N2 N 0.4872(12) 0.5961(9) 0.5000 0.0519 1.0000 Uani DS TU . . . .
O3 O 0.5991(12) 0.6332(12) 0.5000 0.0539 1.0000 Uani DS TU . . . .
C4 C 0.3599(10) 0.6202(9) 0.5000 0.0540 1.0000 Uani DS TU . . . .
C5 C 0.2539(10) 0.5712(9) 0.5000 0.0498 1.0000 Uani DS TU . . . .
N6 N 0.2957(9) 0.5097(10) 0.5000 0.0512 1.0000 Uani DS TU . . . .
O7 O 0.2053(12) 0.4606(9) 0.5000 0.0623 1.0000 Uani DS TU . . . .
C8 C 0.1118(11) 0.5913(11) 0.5000 0.0629 1.0000 Uani DS TU . . . .
C9 C 0.0864(13) 0.6556(12) 0.5000 0.0808 1.0000 Uani DS TU . . . .
C10 C 0.1919(16) 0.7035(11) 0.5000 0.0816 1.0000 Uani DS TU . . . .
C1 C 0.3248(14) 0.6876(9) 0.5000 0.0741 1.0000 Uani DS TU . . . .
H71 H 0.2548 0.4283 0.5000 0.0581 1.0000 Uiso RS . . . . .
H81 H 0.0391 0.5604 0.5000 0.0769 1.0000 Uiso RS . . . . .
H91 H -0.0067 0.6697 0.5000 0.0984 1.0000 Uiso RS . . . . .
H101 H 0.1669 0.7481 0.5000 0.1000 1.0000 Uiso RS . . . . .
H11 H 0.3942 0.7201 0.5000 0.0898 1.0000 Uiso RS . . . . .

loop_
_atom_site_aniso_label
_atom_site_aniso_U_11
_atom_site_aniso_U_22
_atom_site_aniso_U_33
_atom_site_aniso_U_23
_atom_site_aniso_U_13
_atom_site_aniso_U_12
Pt1 0.0320(4) 0.053(3) 0.0381(4) 0.0000 0.0000 -0.025(3)
N2 0.043(5) 0.067(10) 0.045(5) 0.0000 0.0000 -0.017(4)
O3 0.052(6) 0.045(8) 0.064(9) 0.0000 0.0000 -0.016(7)
C4 0.050(5) 0.063(8) 0.050(9) 0.0000 0.0000 -0.010(5)
C5 0.043(4) 0.070(9) 0.037(7) 0.0000 0.0000 -0.010(4)
N6 0.047(5) 0.065(9) 0.042(5) 0.0000 0.0000 -0.017(4)
O7 0.030(4) 0.074(11) 0.083(10) 0.0000 0.0000 -0.015(5)
C8 0.045(4) 0.093(14) 0.052(9) 0.0000 0.0000 -0.004(6)
C9 0.063(7) 0.099(15) 0.080(13) 0.0000 0.0000 0.015(8)
C10 0.086(8) 0.076(13) 0.083(14) 0.0000 0.0000 0.014(8)
C1 0.077(7) 0.064(8) 0.081(13) 0.0000 0.0000 -0.005(6)

loop_
_atom_type_symbol
_atom_type_scat_dispersion_real
_atom_type_scat_dispersion_imag
_atom_type_scat_Cromer_Mann_a1
_atom_type_scat_Cromer_Mann_b1
_atom_type_scat_Cromer_Mann_a2
_atom_type_scat_Cromer_Mann_b2
_atom_type_scat_Cromer_Mann_a3
_atom_type_scat_Cromer_Mann_b3
_atom_type_scat_Cromer_Mann_a4
_atom_type_scat_Cromer_Mann_b4
_atom_type_scat_Cromer_Mann_c
_atom_type_scat_source
C 0.0006 0.0000 2.3100 20.8439 1.0200 10.2075 1.5886 0.5687 0.8650 51.6512 0.2156 'International Tables Vol C 4.2.6.8 and 6.1.1.4'
H 0.0000 0.0000 0.4930 10.5109 0.3229 26.1257 0.1402 3.1424 0.0408 57.7998 0.0030 'International Tables Vol C 4.2.6.8 and 6.1.1.4'
N 0.0016 0.0014 12.2126 0.0057 3.1322 9.8933 2.0125 28.9975 1.1663 0.5826 -11.5290 'International Tables Vol C 4.2.6.8 and 6.1.1.4'
O 0.0036 0.0026 3.0485 13.2771 2.2868 5.7011 1.5463 0.3239 0.8670 32.9089 0.2508 'International Tables Vol C 4.2.6.8 and 6.1.1.4'
Pt -0.4356 4.5219 27.0059 1.5129 17.7639 8.8117 15.7131 0.4246 5.7837 38.6103 11.6883 'International Tables Vol C 4.2.6.8 and 6.1.1.4'

loop_
_geom_angle_atom_site_label_1
_geom_angle_site_symmetry_1
_geom_angle_atom_site_label_2
_geom_angle_site_symmetry_2
_geom_angle_atom_site_label_3
_geom_angle_site_symmetry_3
_geom_angle
_geom_angle_publ_flag
N6 2_666 Pt1 . N2 2_666 80.7(7) yes
N6 2_666 Pt1 . N2 . 99.3(7) yes
N2 2_666 Pt1 . N2 . 179.99 yes
N6 2_666 Pt1 . N6 . 179.99 yes
N2 2_666 Pt1 . N6 . 99.3(7) yes
N2 . Pt1 . N6 . 80.7(7) yes
Pt1 . N2 . O3 . 121.5(10) yes
Pt1 . N2 . C4 . 115.5(8) yes
O3 . N2 . C4 . 123.0(7) yes
N2 . C4 . C5 . 113.7(5) yes
N2 . C4 . C1 . 125.7(5) yes
C5 . C4 . C1 . 120.6(5) yes
C4 . C5 . N6 . 116.6(5) yes
C4 . C5 . C8 . 118.9(5) yes
N6 . C5 . C8 . 124.5(5) yes
C5 . N6 . Pt1 . 113.6(7) yes
C5 . N6 . O7 . 121.2(6) yes
Pt1 . N6 . O7 . 125.2(9) yes
N6 . O7 . H71 . 103.1 no
C5 . C8 . C9 . 117.2(5) yes
C5 . C8 . H81 . 121.4 no
C9 . C8 . H81 . 121.4 no
C8 . C9 . C10 . 123.3(6) yes
C8 . C9 . H91 . 118.4 no
C10 . C9 . H91 . 118.3 no
C9 . C10 . C1 . 122.0(6) yes
C9 . C10 . H101 . 119.0 no
C1 . C10 . H101 . 119.0 no
C4 . C1 . C10 . 118.0(5) yes
C4 . C1 . H11 . 121.0 no
C10 . C1 . H11 . 121.0 no

loop_
_geom_bond_atom_site_label_1
_geom_bond_site_symmetry_1
_geom_bond_atom_site_label_2
_geom_bond_site_symmetry_2
_geom_bond_distance
_geom_bond_publ_flag
Pt1 . N6 2_666 1.994(10) yes
Pt1 . N2 2_666 1.980(18) yes
Pt1 . N2 . 1.980(18) yes
Pt1 . N6 . 1.994(10) yes
N2 . O3 . 1.329(7) yes
N2 . C4 . 1.333(7) yes
C4 . C5 . 1.441(7) yes
C4 . C1 . 1.427(7) yes
C5 . N6 . 1.329(7) yes
C5 . C8 . 1.440(7) yes
N6 . O7 . 1.339(7) yes
O7 . H71 . 0.820 no
C8 . C9 . 1.346(7) yes
C8 . H81 . 0.950 no
C9 . C10 . 1.421(7) yes
C9 . H91 . 0.950 no
C10 . C1 . 1.331(7) yes
C10 . H101 . 0.950 no
C1 . H11 . 0.950 no
